data_4061697
_journal_name_full Organometallics
_journal_paper_doi 10.1021/om0505561
_journal_year 2005
_chemical_formula_sum 'C26 H46 O2 P2 Pd'
_chemical_formula_weight 558.97
_space_group_IT_number 14
_symmetry_cell_setting monoclinic
_symmetry_space_group_name_Hall '-P 2ybc'
_symmetry_space_group_name_H-M 'P 1 21/c 1'
_cell_angle_alpha 90.00
_cell_angle_beta 101.951(5)
_cell_angle_gamma 90.00
_cell_formula_units_Z 4
_cell_length_a 21.0355(14)
_cell_length_b 12.5322(7)
_cell_length_c 10.9438(6)
_cell_measurement_temperature 293(2)
_cell_volume 2822.5(3)
_diffrn_ambient_temperature 293(2)
_exptl_crystal_density_diffrn 1.315
_cod_original_sg_symbol_H-M 'P 21/c'
_cod_database_code 4061697

loop_
_symmetry_equiv_pos_as_xyz
'x, y, z'
'-x, y+1/2, -z+1/2'
'-x, -y, -z'
'x, -y-1/2, z-1/2'

loop_
_atom_site_label
_atom_site_type_symbol
_atom_site_fract_x
_atom_site_fract_y
_atom_site_fract_z
_atom_site_U_iso_or_equiv
_atom_site_adp_type
_atom_site_occupancy
_atom_site_symmetry_multiplicity
_atom_site_calc_flag
_atom_site_refinement_flags
_atom_site_disorder_assembly
_atom_site_disorder_group
Pd1 Pd 0.748320(10) 0.494992(19) 0.227004(18) 0.03582(7) Uani 1 1 d . . .
P1 P 0.65913(4) 0.46476(6) 0.31426(7) 0.0413(2) Uani 1 1 d . . .
P2 P 0.85145(4) 0.52011(6) 0.18940(6) 0.03849(19) Uani 1 1 d . . .
O1 O 0.69505(10) 0.53506(15) 0.04560(18) 0.0539(6) Uani 1 1 d . . .
O2 O 0.69715(13) 0.37826(19) -0.0457(2) 0.0896(9) Uani 1 1 d . . .
C1 C 0.79730(12) 0.4791(2) 0.4047(2) 0.0330(7) Uani 1 1 d . . .
C2 C 0.76641(14) 0.4405(2) 0.4996(3) 0.0390(7) Uani 1 1 d . . .
C3 C 0.80061(15) 0.4341(2) 0.6231(3) 0.0478(8) Uani 1 1 d . . .
H3 H 0.7797 0.4090 0.6845 0.057 Uiso 1 1 calc R . .
C4 C 0.86463(15) 0.4643(2) 0.6552(3) 0.0503(9) Uani 1 1 d . . .
H4 H 0.8870 0.4593 0.7377 0.060 Uiso 1 1 calc R . .
C5 C 0.89547(13) 0.5021(2) 0.5650(2) 0.0459(7) Uani 1 1 d . . .
H5 H 0.9389 0.5220 0.5868 0.055 Uiso 1 1 calc R . .
C6 C 0.86250(13) 0.5107(2) 0.4413(2) 0.0385(7) Uani 1 1 d . . .
C7 C 0.69660(14) 0.4046(2) 0.4639(2) 0.0465(8) Uani 1 1 d . . .
H7A H 0.6733 0.4263 0.5276 0.056 Uiso 1 1 calc R . .
H7B H 0.6947 0.3275 0.4573 0.056 Uiso 1 1 calc R . .
C8 C 0.89592(14) 0.5586(2) 0.3451(2) 0.0452(8) Uani 1 1 d . . .
H8A H 0.9403 0.5330 0.3581 0.054 Uiso 1 1 calc R . .
H8B H 0.8969 0.6357 0.3528 0.054 Uiso 1 1 calc R . .
C9 C 0.64551(18) 0.5227(3) -0.1672(3) 0.0911(13) Uani 1 1 d . . .
H9A H 0.6376 0.5968 -0.1536 0.137 Uiso 1 1 calc R . .
H9B H 0.6048 0.4863 -0.1936 0.137 Uiso 1 1 calc R . .
H9C H 0.6707 0.5163 -0.2306 0.137 Uiso 1 1 calc R . .
C10 C 0.68275(16) 0.4732(3) -0.0460(3) 0.0561(9) Uani 1 1 d . . .
C11 C 0.61969(16) 0.5930(2) 0.3507(3) 0.0574(9) Uani 1 1 d . . .
C12 C 0.56110(17) 0.5780(3) 0.4092(3) 0.0858(12) Uani 1 1 d . . .
H12A H 0.5277 0.5407 0.3519 0.129 Uiso 1 1 calc R . .
H12B H 0.5451 0.6465 0.4281 0.129 Uiso 1 1 calc R . .
H12C H 0.5733 0.5373 0.4847 0.129 Uiso 1 1 calc R . .
C13 C 0.60352(17) 0.6584(2) 0.2301(3) 0.0773(12) Uani 1 1 d . . .
H13A H 0.6416 0.6649 0.1952 0.116 Uiso 1 1 calc R . .
H13B H 0.5890 0.7281 0.2481 0.116 Uiso 1 1 calc R . .
H13C H 0.5698 0.6232 0.1713 0.116 Uiso 1 1 calc R . .
C14 C 0.67205(17) 0.6528(2) 0.4434(3) 0.0753(12) Uani 1 1 d . . .
H14A H 0.7097 0.6625 0.4078 0.113 Uiso 1 1 calc R . .
H14B H 0.6837 0.6124 0.5192 0.113 Uiso 1 1 calc R . .
H14C H 0.6556 0.7213 0.4613 0.113 Uiso 1 1 calc R . .
C15 C 0.59854(15) 0.3623(2) 0.2376(3) 0.0517(9) Uani 1 1 d . . .
C16 C 0.55879(17) 0.3149(3) 0.3286(3) 0.0791(12) Uani 1 1 d . . .
H16A H 0.5333 0.3702 0.3558 0.119 Uiso 1 1 calc R . .
H16B H 0.5878 0.2851 0.3997 0.119 Uiso 1 1 calc R . .
H16C H 0.5305 0.2601 0.2870 0.119 Uiso 1 1 calc R . .
C17 C 0.63837(17) 0.2740(2) 0.1946(3) 0.0646(10) Uani 1 1 d . . .
H17A H 0.6631 0.3028 0.1378 0.097 Uiso 1 1 calc R . .
H17B H 0.6098 0.2194 0.1532 0.097 Uiso 1 1 calc R . .
H17C H 0.6674 0.2440 0.2656 0.097 Uiso 1 1 calc R . .
C18 C 0.55217(15) 0.4103(3) 0.1249(3) 0.0711(10) Uani 1 1 d . . .
H18A H 0.5767 0.4383 0.0674 0.107 Uiso 1 1 calc R . .
H18B H 0.5275 0.4666 0.1523 0.107 Uiso 1 1 calc R . .
H18C H 0.5231 0.3560 0.0843 0.107 Uiso 1 1 calc R . .
C19 C 0.86271(16) 0.6372(2) 0.0892(3) 0.0517(9) Uani 1 1 d . . .
C20 C 0.8431(2) 0.6084(3) -0.0485(3) 0.0894(13) Uani 1 1 d . . .
H20A H 0.8722 0.5552 -0.0683 0.134 Uiso 1 1 calc R . .
H20B H 0.8452 0.6710 -0.0982 0.134 Uiso 1 1 calc R . .
H20C H 0.7996 0.5810 -0.0660 0.134 Uiso 1 1 calc R . .
C21 C 0.81601(17) 0.7223(2) 0.1200(3) 0.0731(11) Uani 1 1 d . . .
H21A H 0.8279 0.7403 0.2070 0.110 Uiso 1 1 calc R . .
H21B H 0.7724 0.6951 0.1015 0.110 Uiso 1 1 calc R . .
H21C H 0.8185 0.7849 0.0706 0.110 Uiso 1 1 calc R . .
C22 C 0.93160(17) 0.6835(2) 0.1166(3) 0.0754(11) Uani 1 1 d . . .
H22A H 0.9434 0.7034 0.2031 0.113 Uiso 1 1 calc R . .
H22B H 0.9330 0.7452 0.0653 0.113 Uiso 1 1 calc R . .
H22C H 0.9615 0.6308 0.0987 0.113 Uiso 1 1 calc R . .
C23 C 0.89361(15) 0.3963(2) 0.1497(3) 0.0464(8) Uani 1 1 d . . .
C24 C 0.85322(18) 0.3430(2) 0.0352(3) 0.0795(12) Uani 1 1 d . . .
H24A H 0.8097 0.3328 0.0471 0.119 Uiso 1 1 calc R . .
H24B H 0.8720 0.2751 0.0225 0.119 Uiso 1 1 calc R . .
H24C H 0.8524 0.3874 -0.0366 0.119 Uiso 1 1 calc R . .
C25 C 0.89615(17) 0.3202(2) 0.2612(3) 0.0689(10) Uani 1 1 d . . .
H25A H 0.9214 0.3521 0.3353 0.103 Uiso 1 1 calc R . .
H25B H 0.9158 0.2539 0.2448 0.103 Uiso 1 1 calc R . .
H25C H 0.8528 0.3071 0.2729 0.103 Uiso 1 1 calc R . .
C26 C 0.96263(17) 0.4158(3) 0.1321(3) 0.0792(11) Uani 1 1 d . . .
H26A H 0.9874 0.4499 0.2052 0.119 Uiso 1 1 calc R . .
H26B H 0.9615 0.4610 0.0608 0.119 Uiso 1 1 calc R . .
H26C H 0.9825 0.3490 0.1190 0.119 Uiso 1 1 calc R . .

loop_
_atom_site_aniso_label
_atom_site_aniso_U_11
_atom_site_aniso_U_22
_atom_site_aniso_U_33
_atom_site_aniso_U_23
_atom_site_aniso_U_13
_atom_site_aniso_U_12
Pd1 0.03180(12) 0.04039(12) 0.03394(12) 0.00007(12) 0.00377(8) -0.00032(12)
P1 0.0299(5) 0.0477(5) 0.0461(5) 0.0001(3) 0.0075(4) -0.0028(3)
P2 0.0347(4) 0.0473(5) 0.0348(4) -0.0027(4) 0.0102(3) -0.0035(4)
O1 0.0581(15) 0.0609(14) 0.0366(13) 0.0006(10) -0.0045(11) 0.0023(11)
O2 0.118(2) 0.0637(16) 0.0720(18) -0.0131(14) -0.0164(15) 0.0149(16)
C1 0.0297(16) 0.0421(17) 0.0287(15) -0.0023(13) 0.0095(12) 0.0067(13)
C2 0.0391(19) 0.0393(16) 0.0386(19) 0.0024(14) 0.0077(15) 0.0068(14)
C3 0.055(2) 0.0564(19) 0.033(2) 0.0063(15) 0.0117(16) 0.0086(17)
C4 0.048(2) 0.062(2) 0.0356(19) -0.0025(14) -0.0037(16) 0.0063(16)
C5 0.0351(17) 0.0581(17) 0.0400(17) -0.007(2) -0.0028(13) 0.0026(18)
C6 0.0371(17) 0.0442(16) 0.0338(15) -0.0047(16) 0.0066(12) 0.0085(15)
C7 0.046(2) 0.0518(18) 0.043(2) -0.0008(15) 0.0116(15) -0.0025(16)
C8 0.0355(19) 0.0554(18) 0.044(2) -0.0067(15) 0.0064(15) -0.0057(15)
C9 0.110(3) 0.094(3) 0.052(2) -0.002(2) -0.023(2) 0.010(2)
C10 0.050(2) 0.067(3) 0.047(2) 0.0012(19) 0.0004(17) -0.0049(18)
C11 0.045(2) 0.055(2) 0.071(3) -0.0027(18) 0.0109(19) 0.0111(17)
C12 0.069(3) 0.092(3) 0.107(3) -0.011(2) 0.043(3) 0.010(2)
C13 0.065(3) 0.061(2) 0.104(3) 0.006(2) 0.012(2) 0.0276(19)
C14 0.073(3) 0.051(2) 0.099(3) -0.029(2) 0.011(2) 0.0068(19)
C15 0.039(2) 0.062(2) 0.053(2) 0.0077(17) 0.0058(18) -0.0139(17)
C16 0.064(3) 0.092(3) 0.080(3) -0.003(2) 0.012(2) -0.037(2)
C17 0.084(3) 0.0462(19) 0.060(2) -0.0081(17) 0.007(2) -0.0125(19)
C18 0.051(2) 0.080(2) 0.073(3) 0.003(2) -0.0068(19) -0.0187(19)
C19 0.053(2) 0.051(2) 0.053(2) 0.0006(16) 0.0143(18) -0.0149(17)
C20 0.133(4) 0.084(3) 0.050(3) 0.016(2) 0.014(2) -0.034(3)
C21 0.084(3) 0.046(2) 0.086(3) 0.0200(18) 0.011(2) 0.0028(19)
C22 0.077(3) 0.070(2) 0.085(3) 0.004(2) 0.030(2) -0.027(2)
C23 0.044(2) 0.0461(18) 0.054(2) -0.0067(16) 0.0204(17) 0.0043(15)
C24 0.092(3) 0.061(2) 0.086(3) -0.027(2) 0.019(3) 0.001(2)
C25 0.077(3) 0.053(2) 0.082(3) 0.0015(19) 0.027(2) 0.0162(18)
C26 0.063(3) 0.093(3) 0.091(3) -0.002(2) 0.037(2) 0.010(2)

loop_
_geom_bond_atom_site_label_1
_geom_bond_atom_site_label_2
_geom_bond_distance
_geom_bond_site_symmetry_2
_geom_bond_publ_flag
Pd1 C1 2.014(2) . ?
Pd1 O1 2.1279(19) . ?
Pd1 P1 2.3058(8) . ?
Pd1 P2 2.3118(8) . ?
P1 C7 1.827(3) . ?
P1 C15 1.880(3) . ?
P1 C11 1.888(3) . ?
P2 C8 1.831(3) . ?
P2 C19 1.876(3) . ?
P2 C23 1.882(3) . ?
O1 C10 1.252(3) . ?
O2 C10 1.227(3) . ?
C1 C6 1.404(4) . ?
C1 C2 1.419(3) . ?
C2 C3 1.395(4) . ?
C2 C7 1.508(4) . ?
C3 C4 1.373(4) . ?
C3 H3 0.9300 . ?
C4 C5 1.372(4) . ?
C4 H4 0.9300 . ?
C5 C6 1.391(3) . ?
C5 H5 0.9300 . ?
C6 C8 1.506(3) . ?
C7 H7A 0.9700 . ?
C7 H7B 0.9700 . ?
C8 H8A 0.9700 . ?
C8 H8B 0.9700 . ?
C9 C10 1.525(4) . ?
C9 H9A 0.9600 . ?
C9 H9B 0.9600 . ?
C9 H9C 0.9600 . ?
C11 C12 1.513(4) . ?
C11 C14 1.531(4) . ?
C11 C13 1.532(4) . ?
C12 H12A 0.9600 . ?
C12 H12B 0.9600 . ?
C12 H12C 0.9600 . ?
C13 H13A 0.9600 . ?
C13 H13B 0.9600 . ?
C13 H13C 0.9600 . ?
C14 H14A 0.9600 . ?
C14 H14B 0.9600 . ?
C14 H14C 0.9600 . ?
C15 C17 1.520(4) . ?
C15 C18 1.528(4) . ?
C15 C16 1.546(4) . ?
C16 H16A 0.9600 . ?
C16 H16B 0.9600 . ?
C16 H16C 0.9600 . ?
C17 H17A 0.9600 . ?
C17 H17B 0.9600 . ?
C17 H17C 0.9600 . ?
C18 H18A 0.9600 . ?
C18 H18B 0.9600 . ?
C18 H18C 0.9600 . ?
C19 C20 1.521(4) . ?
C19 C22 1.532(4) . ?
C19 C21 1.534(4) . ?
C20 H20A 0.9600 . ?
C20 H20B 0.9600 . ?
C20 H20C 0.9600 . ?
C21 H21A 0.9600 . ?
C21 H21B 0.9600 . ?
C21 H21C 0.9600 . ?
C22 H22A 0.9600 . ?
C22 H22B 0.9600 . ?
C22 H22C 0.9600 . ?
C23 C24 1.516(4) . ?
C23 C26 1.524(4) . ?
C23 C25 1.540(4) . ?
C24 H24A 0.9600 . ?
C24 H24B 0.9600 . ?
C24 H24C 0.9600 . ?
C25 H25A 0.9600 . ?
C25 H25B 0.9600 . ?
C25 H25C 0.9600 . ?
C26 H26A 0.9600 . ?
C26 H26B 0.9600 . ?
C26 H26C 0.9600 . ?
